data_5910000
loop_
_publ_author_name
'Wyckoff, R. W. G.'

_publ_section_title
;
Pages 55 & 61 from the second edition supplement of The Structure
of Crystals by Wyckoff R W G. published by Reinhold Publishing
Corporation, INC,Camden,N. J. in 1935
;
_journal_name_full 'The second edition supplement of The Structure of Crystals'
_journal_page_first 55
_journal_page_last 61
_journal_year 1935
_chemical_formula_structural MgTiO3
_chemical_formula_sum 'Mg O3 Ti'
_chemical_name_systematic 'Magnesium titanate'
_space_group_crystal_system trigonal
_space_group_IT_number 148
_space_group_name_Hall '-P 3*'
_space_group_name_H-M_alt 'R -3 :R'
_audit_creation_date 2005-06-11
_audit_creation_method
;
Pages 55 & 61 from the second edition supplement of The Structure
of Crystals by Wyckoff R W G. published by Reinhold Publishing
Corporation, INC,Camden,N. J. in 1935
;
_audit_update_record 'created by Girish Upreti, Portland State University'
_cell_angle_alpha 54.65
_cell_angle_beta 54.65
_cell_angle_gamma 54.65
_cell_length_a 5.54
_cell_length_b 5.54
_cell_length_c 5.54
_cell_volume 104.499
_cod_depositor_comments
;
 Adding the symmetry operation list, removing symmetrically equivalent atoms,
 correcting the values of _cell_angle_alpha, _cell_angle_beta and
 _cell_angle_gamma data items by changing them from '54.39' to '54.65' after
 consulting the original publication.

 Antanas Vaitkus,
 2017-11-19
;
_cod_original_sg_symbol_H-M 'R -3'
_cod_original_formula_sum 'Mg Ti O3'
_cod_database_code 5910000

loop_
_space_group_symop_id
_space_group_symop_operation_xyz
1 x,y,z
2 z,x,y
3 y,z,x
4 -x,-y,-z
5 -z,-x,-y
6 -y,-z,-x

loop_
_atom_site_label
_atom_site_type_symbol
_atom_site_fract_x
_atom_site_fract_y
_atom_site_fract_z
Mg Mg 0.35800 0.35800 0.35800
Ti Ti 0.14200 0.14200 0.14200
O O 0.55500 -0.05500 0.25000
